data_4502881
loop_
_publ_author_name
'Song, Xue-Zhi'
'Song, Shu-Yan'
'Qin, Chao'
'Su, Sheng-Qun'
'Zhao, Shu-Na'
'Zhu, Min'
'Hao, Zhao-Min'
'Zhang, Hong-Jie'

_publ_section_title
;
 Syntheses, Structures, and Photoluminescent Properties of Coordination
 Polymers Based on 1,4-Bis(imidazol-l-yl-methyl)benzene and Various
 Aromatic Dicarboxylic Acids
;
_journal_issue 1
_journal_name_full 'Crystal Growth &amp; Design'
_journal_page_first 253
_journal_paper_doi 10.1021/cg201025u
_journal_volume 12
_journal_year 2012
_chemical_formula_moiety '[Zn(m-BDC)(bix)](DMF)x'
_chemical_formula_sum 'C22 H18 N4 O4 Zn'
_chemical_formula_weight 467.77
_chemical_name_systematic ?
_space_group_IT_number 33
_symmetry_cell_setting orthorhombic
_symmetry_space_group_name_Hall 'P 2c -2n'
_symmetry_space_group_name_H-M 'P n a 21'
_atom_sites_solution_hydrogens geom
_atom_sites_solution_primary direct
_atom_sites_solution_secondary difmap
_audit_creation_method SHELXL-97
_cell_angle_alpha 90.00
_cell_angle_beta 90.00
_cell_angle_gamma 90.00
_cell_formula_units_Z 4
_cell_length_a 18.7116(9)
_cell_length_b 10.8977(5)
_cell_length_c 14.6613(7)
_cell_measurement_temperature 173(2)
_cell_volume 2989.6(2)
_computing_cell_refinement 'Bruker SAINT'
_computing_data_collection 'Bruker APEX2'
_computing_data_reduction 'Bruker SAINT'
_computing_molecular_graphics 'Bruker SHELXTL'
_computing_publication_material 'Bruker SHELXTL'
_computing_structure_refinement 'SHELXL-97 (Sheldrick, 1997)'
_computing_structure_solution 'SHELXS-97 (Sheldrick, 1997)'
_diffrn_ambient_temperature 173(2)
_diffrn_measured_fraction_theta_full 0.999
_diffrn_measured_fraction_theta_max 0.999
_diffrn_measurement_device_type 'Bruker APEX-II CCD'
_diffrn_measurement_method '\f and \w scans'
_diffrn_radiation_monochromator graphite
_diffrn_radiation_source 'fine-focus sealed tube'
_diffrn_radiation_type MoK\a
_diffrn_radiation_wavelength 0.71073
_diffrn_reflns_av_R_equivalents 0.0407
_diffrn_reflns_av_sigmaI/netI 0.0575
_diffrn_reflns_limit_h_max 23
_diffrn_reflns_limit_h_min -22
_diffrn_reflns_limit_k_max 7
_diffrn_reflns_limit_k_min -13
_diffrn_reflns_limit_l_max 18
_diffrn_reflns_limit_l_min -16
_diffrn_reflns_number 16029
_diffrn_reflns_theta_full 26.07
_diffrn_reflns_theta_max 26.07
_diffrn_reflns_theta_min 2.16
_exptl_absorpt_coefficient_mu 0.847
_exptl_absorpt_correction_T_max 0.309
_exptl_absorpt_correction_T_min 0.191
_exptl_absorpt_correction_type multi-scan
_exptl_absorpt_process_details 'SADABS, Sheldrick, 1996'
_exptl_crystal_colour colorless
_exptl_crystal_density_diffrn 1.039
_exptl_crystal_density_method 'not measured'
_exptl_crystal_description plate
_exptl_crystal_F_000 960
_exptl_crystal_size_max 0.22
_exptl_crystal_size_mid 0.18
_exptl_crystal_size_min 0.11
_platon_squeeze_details ' '
_refine_diff_density_max 0.311
_refine_diff_density_min -0.261
_refine_diff_density_rms 0.050
_refine_ls_abs_structure_details 'Flack H D (1983), Acta Cryst. A39, 876-881'
_refine_ls_abs_structure_Flack 0.039(14)
_refine_ls_extinction_method none
_refine_ls_goodness_of_fit_ref 0.977
_refine_ls_hydrogen_treatment constr
_refine_ls_matrix_type full
_refine_ls_number_parameters 280
_refine_ls_number_reflns 5695
_refine_ls_number_restraints 1
_refine_ls_restrained_S_all 0.977
_refine_ls_R_factor_all 0.0500
_refine_ls_R_factor_gt 0.0376
_refine_ls_shift/su_max 0.001
_refine_ls_shift/su_mean 0.000
_refine_ls_structure_factor_coef Fsqd
_refine_ls_weighting_details 'calc w=1/[\s^2^(Fo^2^)+(0.0430P)^2^+0.0000P] where P=(Fo^2^+2Fc^2^)/3'
_refine_ls_weighting_scheme calc
_refine_ls_wR_factor_gt 0.0873
_refine_ls_wR_factor_ref 0.0918
_reflns_number_gt 4421
_reflns_number_total 5695
_reflns_threshold_expression >2sigma(I)
_cod_data_source_file cg201025u_si_002.cif
_cod_data_source_block 7
_cod_depositor_comments
;
The following automatic conversions were performed:

'_symmetry_cell_setting' value 'Orthorhombic' changed to
'orthorhombic' according to
/home/saulius/struct/CIF-dictionaries/cif_core.dic dictionary named
'cif_core.dic' version 2.4.1 from 2010-06-29.

Automatic conversion script
Id: cif_fix_values 1715 2011-07-08 13:25:40Z adriana 

The following automatic conversions were performed:

'_exptl_absorpt_correction_type' value 'multi-scans' was replaced
with the value 'multi-scan' as specified in the replacement file
'src/cod-tools/trunk/data/replacement-values/replacement_values.lst'.

Automatic conversion script
Id: cif_fix_values 5376 2017-05-30 11:51:03Z andrius 
;
_cod_database_code 4502881

loop_
_symmetry_equiv_pos_as_xyz
'x, y, z'
'-x, -y, z+1/2'
'x+1/2, -y+1/2, z'
'-x+1/2, y+1/2, z+1/2'

loop_
_atom_site_label
_atom_site_type_symbol
_atom_site_fract_x
_atom_site_fract_y
_atom_site_fract_z
_atom_site_U_iso_or_equiv
_atom_site_adp_type
_atom_site_occupancy
_atom_site_symmetry_multiplicity
_atom_site_calc_flag
_atom_site_refinement_flags
C8 C -0.35891(15) 0.8730(3) 0.9428(3) 0.0339(8) Uani 1 1 d .
C19 C -0.09660(19) 0.2691(3) 0.6690(3) 0.0387(9) Uani 1 1 d .
H19A H -0.0917 0.2855 0.6043 0.046 Uiso 1 1 calc R
H19B H -0.1459 0.2843 0.6860 0.046 Uiso 1 1 calc R
C20 C -0.06591(17) 0.4132(3) 0.7961(2) 0.0310(8) Uani 1 1 d .
H20 H -0.1114 0.4179 0.8214 0.037 Uiso 1 1 calc R
C21 C 0.04662(19) 0.4371(3) 0.7744(3) 0.0369(9) Uani 1 1 d .
H21 H 0.0937 0.4620 0.7823 0.044 Uiso 1 1 calc R
C22 C 0.02183(19) 0.3651(3) 0.7050(3) 0.0386(9) Uani 1 1 d .
H22 H 0.0484 0.3324 0.6573 0.046 Uiso 1 1 calc R
N3 N -0.00968(14) 0.4667(2) 0.8306(2) 0.0317(7) Uani 1 1 d .
N4 N -0.05019(14) 0.3504(2) 0.71974(19) 0.0309(6) Uani 1 1 d .
O2 O -0.14144(11) 0.5819(2) 0.93509(18) 0.0409(7) Uani 1 1 d .
O3 O -0.39956(10) 0.95186(19) 0.97952(16) 0.0347(6) Uani 1 1 d .
O4 O -0.37719(13) 0.7963(3) 0.8878(2) 0.0628(9) Uani 1 1 d .
C1 C -0.11663(14) 0.6807(3) 0.9670(2) 0.0282(7) Uani 1 1 d .
C2 C -0.16514(15) 0.7858(3) 0.9866(2) 0.0272(7) Uani 1 1 d .
C3 C -0.23539(13) 0.7824(2) 0.9580(3) 0.0278(6) Uani 1 1 d .
H3 H -0.2521 0.7135 0.9272 0.033 Uiso 1 1 calc R
C4 C -0.28177(14) 0.8798(3) 0.9742(2) 0.0308(8) Uani 1 1 d .
C5 C -0.25622(18) 0.9822(3) 1.0180(3) 0.0471(11) Uani 1 1 d .
H5 H -0.2870 1.0474 1.0295 0.057 Uiso 1 1 calc R
C6 C -0.18432(18) 0.9904(3) 1.0457(3) 0.0524(12) Uani 1 1 d .
H6 H -0.1672 1.0602 1.0749 0.063 Uiso 1 1 calc R
C7 C -0.13917(17) 0.8903(3) 1.0282(3) 0.0423(9) Uani 1 1 d .
H7 H -0.0913 0.8944 1.0448 0.051 Uiso 1 1 calc R
C9 C 0.02238(17) 0.3715(3) 1.1105(2) 0.0290(7) Uani 1 1 d .
H9 H 0.0710 0.3891 1.1106 0.035 Uiso 1 1 calc R
C10 C -0.08157(18) 0.2972(3) 1.1492(3) 0.0394(9) Uani 1 1 d .
H10 H -0.1173 0.2555 1.1805 0.047 Uiso 1 1 calc R
C11 C -0.08932(17) 0.3644(3) 1.0721(3) 0.0371(9) Uani 1 1 d .
H11 H -0.1319 0.3763 1.0407 0.045 Uiso 1 1 calc R
C12 C 0.0240(2) 0.2377(3) 1.2488(2) 0.0367(9) Uani 1 1 d .
H12A H -0.0073 0.2395 1.3016 0.044 Uiso 1 1 calc R
H12B H 0.0679 0.2798 1.2649 0.044 Uiso 1 1 calc R
C13 C 0.04081(16) 0.1055(3) 1.2248(3) 0.0293(7) Uani 1 1 d .
C14 C 0.06931(19) 0.0326(3) 1.2920(3) 0.0350(8) Uani 1 1 d .
H14 H 0.0753 0.0649 1.3503 0.042 Uiso 1 1 calc R
C15 C 0.08930(18) -0.0874(3) 1.2754(3) 0.0356(8) Uani 1 1 d .
H15 H 0.1097 -0.1346 1.3213 0.043 Uiso 1 1 calc R
C16 C 0.07830(18) -0.1370(3) 1.1878(2) 0.0304(7) Uani 1 1 d .
C17 C 0.04911(17) -0.0641(3) 1.1207(3) 0.0315(8) Uani 1 1 d .
H17 H 0.0417 -0.0961 1.0627 0.038 Uiso 1 1 calc R
C18 C 0.03090(19) 0.0555(3) 1.1391(3) 0.0339(8) Uani 1 1 d .
H18 H 0.0115 0.1037 1.0930 0.041 Uiso 1 1 calc R
N1 N -0.02481(14) 0.4119(2) 1.0480(2) 0.0300(6) Uani 1 1 d .
N2 N -0.01101(14) 0.3029(2) 1.1719(2) 0.0332(7) Uani 1 1 d .
O1 O -0.04971(10) 0.69619(18) 0.98297(15) 0.0295(5) Uani 1 1 d .
Zn1 Zn -0.001427(16) 0.54085(3) 0.95376(5) 0.02629(9) Uani 1 1 d .

loop_
_atom_site_aniso_label
_atom_site_aniso_U_11
_atom_site_aniso_U_22
_atom_site_aniso_U_33
_atom_site_aniso_U_23
_atom_site_aniso_U_13
_atom_site_aniso_U_12
C8 0.0245(15) 0.0362(17) 0.041(2) 0.0090(18) -0.0071(18) -0.0025(14)
C19 0.050(2) 0.0249(17) 0.041(2) -0.0026(15) -0.0146(18) -0.0013(15)
C20 0.0242(16) 0.0256(17) 0.043(2) -0.0017(16) -0.0056(15) 0.0046(13)
C21 0.037(2) 0.033(2) 0.040(2) -0.0061(16) 0.0118(17) -0.0037(15)
C22 0.0398(19) 0.0356(19) 0.041(2) -0.0009(16) 0.0080(16) 0.0009(17)
N3 0.0284(15) 0.0315(17) 0.0351(19) -0.0024(12) 0.0023(13) 0.0017(12)
N4 0.0412(16) 0.0229(14) 0.0285(18) 0.0053(12) -0.0003(13) 0.0066(12)
O2 0.0308(11) 0.0317(12) 0.060(2) -0.0094(12) -0.0061(12) 0.0043(9)
O3 0.0195(10) 0.0431(13) 0.0414(17) 0.0010(11) 0.0002(10) 0.0097(9)
O4 0.0296(13) 0.076(2) 0.083(2) -0.0424(18) -0.0262(14) 0.0124(13)
C1 0.0237(14) 0.0330(17) 0.028(2) 0.0051(15) -0.0020(15) 0.0081(12)
C2 0.0246(14) 0.0283(17) 0.0287(18) 0.0003(13) -0.0018(13) 0.0017(12)
C3 0.0258(14) 0.0227(14) 0.0350(18) -0.0089(17) 0.0060(18) 0.0031(10)
C4 0.0197(14) 0.0375(17) 0.035(2) 0.0026(14) -0.0012(13) 0.0036(12)
C5 0.0258(18) 0.034(2) 0.081(3) -0.0178(19) -0.0055(18) 0.0135(14)
C6 0.0261(18) 0.038(2) 0.093(4) -0.029(2) -0.002(2) 0.0024(15)
C7 0.0262(17) 0.046(2) 0.055(3) -0.0112(18) -0.0145(17) 0.0062(15)
C9 0.0263(16) 0.0261(17) 0.035(2) -0.0041(15) 0.0086(14) 0.0005(13)
C10 0.039(2) 0.0240(17) 0.055(3) 0.0025(17) 0.0104(18) -0.0004(15)
C11 0.0263(17) 0.0332(18) 0.052(3) 0.0027(17) 0.0013(16) 0.0033(14)
C12 0.054(2) 0.0245(18) 0.032(2) 0.0020(14) 0.0029(16) 0.0054(15)
C13 0.0293(17) 0.0217(17) 0.037(2) -0.0036(15) 0.0046(15) -0.0061(13)
C14 0.049(2) 0.0323(19) 0.023(2) 0.0012(15) -0.0009(16) -0.0011(15)
C15 0.044(2) 0.0261(17) 0.037(2) 0.0079(15) -0.0039(16) 0.0034(15)
C16 0.0358(17) 0.0241(16) 0.031(2) 0.0028(15) 0.0073(15) 0.0020(14)
C17 0.0384(19) 0.0265(17) 0.030(2) -0.0004(14) 0.0023(15) -0.0060(14)
C18 0.0367(18) 0.0321(19) 0.033(2) 0.0063(16) -0.0066(16) 0.0075(14)
N1 0.0241(13) 0.0280(14) 0.0379(18) 0.0031(13) 0.0013(13) 0.0013(12)
N2 0.0405(17) 0.0225(14) 0.0367(18) 0.0075(13) 0.0038(14) 0.0064(12)
O1 0.0266(10) 0.0308(12) 0.0309(14) -0.0026(9) -0.0013(9) 0.0055(9)
Zn1 0.02175(15) 0.02569(15) 0.03144(18) -0.0004(2) -0.00008(17) -0.00004(14)

loop_
_atom_type_symbol
_atom_type_description
_atom_type_scat_dispersion_real
_atom_type_scat_dispersion_imag
_atom_type_scat_source
C C 0.0033 0.0016 'International Tables Vol C Tables 4.2.6.8 and 6.1.1.4'
H H 0.0000 0.0000 'International Tables Vol C Tables 4.2.6.8 and 6.1.1.4'
N N 0.0061 0.0033 'International Tables Vol C Tables 4.2.6.8 and 6.1.1.4'
O O 0.0106 0.0060 'International Tables Vol C Tables 4.2.6.8 and 6.1.1.4'
Zn Zn 0.2839 1.4301 'International Tables Vol C Tables 4.2.6.8 and 6.1.1.4'

loop_
_geom_angle_atom_site_label_1
_geom_angle_atom_site_label_2
_geom_angle_atom_site_label_3
_geom_angle
_geom_angle_site_symmetry_1
_geom_angle_site_symmetry_3
O4 C8 O3 125.6(3) . .
O4 C8 C4 120.3(3) . .
O3 C8 C4 114.1(3) . .
N4 C19 C16 110.8(3) . 2_554
N4 C19 H19A 109.5 . .
C16 C19 H19A 109.5 2_554 .
N4 C19 H19B 109.5 . .
C16 C19 H19B 109.5 2_554 .
H19A C19 H19B 108.1 . .
N3 C20 N4 111.9(3) . .
N3 C20 H20 124.0 . .
N4 C20 H20 124.0 . .
C22 C21 N3 108.7(3) . .
C22 C21 H21 125.7 . .
N3 C21 H21 125.7 . .
C21 C22 N4 106.4(3) . .
C21 C22 H22 126.8 . .
N4 C22 H22 126.8 . .
C20 N3 C21 106.3(3) . .
C20 N3 Zn1 126.7(2) . .
C21 N3 Zn1 125.5(2) . .
C20 N4 C22 106.6(3) . .
C20 N4 C19 127.5(3) . .
C22 N4 C19 125.4(3) . .
C8 O3 Zn1 122.2(2) . 3_465
O2 C1 O1 122.6(3) . .
O2 C1 C2 120.2(2) . .
O1 C1 C2 117.2(3) . .
C3 C2 C7 119.4(3) . .
C3 C2 C1 120.1(3) . .
C7 C2 C1 120.3(3) . .
C2 C3 C4 121.4(3) . .
C2 C3 H3 119.3 . .
C4 C3 H3 119.3 . .
C5 C4 C3 118.9(3) . .
C5 C4 C8 120.9(3) . .
C3 C4 C8 120.3(3) . .
C4 C5 C6 121.3(3) . .
C4 C5 H5 119.4 . .
C6 C5 H5 119.4 . .
C7 C6 C5 118.2(3) . .
C7 C6 H6 120.9 . .
C5 C6 H6 120.9 . .
C2 C7 C6 120.7(3) . .
C2 C7 H7 119.7 . .
C6 C7 H7 119.7 . .
N2 C9 N1 109.7(3) . .
N2 C9 H9 125.2 . .
N1 C9 H9 125.2 . .
C11 C10 N2 106.4(3) . .
C11 C10 H10 126.8 . .
N2 C10 H10 126.8 . .
C10 C11 N1 109.1(3) . .
C10 C11 H11 125.5 . .
N1 C11 H11 125.5 . .
N2 C12 C13 111.7(3) . .
N2 C12 H12A 109.3 . .
C13 C12 H12A 109.3 . .
N2 C12 H12B 109.3 . .
C13 C12 H12B 109.3 . .
H12A C12 H12B 107.9 . .
C14 C13 C18 118.5(3) . .
C14 C13 C12 117.6(3) . .
C18 C13 C12 124.0(3) . .
C13 C14 C15 121.7(3) . .
C13 C14 H14 119.2 . .
C15 C14 H14 119.2 . .
C14 C15 C16 119.0(3) . .
C14 C15 H15 120.5 . .
C16 C15 H15 120.5 . .
C17 C16 C15 119.2(3) . .
C17 C16 C19 120.7(3) . 2
C15 C16 C19 120.0(3) . 2
C18 C17 C16 120.3(3) . .
C18 C17 H17 119.8 . .
C16 C17 H17 119.8 . .
C17 C18 C13 121.3(3) . .
C17 C18 H18 119.4 . .
C13 C18 H18 119.4 . .
C9 N1 C11 106.3(3) . .
C9 N1 Zn1 123.4(2) . .
C11 N1 Zn1 129.4(2) . .
C9 N2 C10 108.4(3) . .
C9 N2 C12 125.3(3) . .
C10 N2 C12 126.2(3) . .
C1 O1 Zn1 107.14(18) . .
O3 Zn1 O1 111.90(9) 3_565 .
O3 Zn1 N3 105.64(10) 3_565 .
O1 Zn1 N3 120.87(11) . .
O3 Zn1 N1 96.19(10) 3_565 .
O1 Zn1 N1 110.53(10) . .
N3 Zn1 N1 108.81(12) . .

loop_
_geom_bond_atom_site_label_1
_geom_bond_atom_site_label_2
_geom_bond_distance
_geom_bond_site_symmetry_2
C8 O4 1.210(4) .
C8 O3 1.268(4) .
C8 C4 1.517(4) .
C19 N4 1.447(4) .
C19 C16 1.505(4) 2_554
C19 H19A 0.9700 .
C19 H19B 0.9700 .
C20 N3 1.304(4) .
C20 N4 1.345(4) .
C20 H20 0.9300 .
C21 C22 1.366(5) .
C21 N3 1.376(4) .
C21 H21 0.9300 .
C22 N4 1.374(4) .
C22 H22 0.9300 .
N3 Zn1 1.985(3) .
O2 C1 1.262(4) .
O3 Zn1 1.945(2) 3_465
C1 O1 1.285(3) .
C1 C2 1.489(4) .
C2 C3 1.380(4) .
C2 C7 1.380(4) .
C3 C4 1.392(4) .
C3 H3 0.9300 .
C4 C5 1.372(5) .
C5 C6 1.408(5) .
C5 H5 0.9300 .
C6 C7 1.403(5) .
C6 H6 0.9300 .
C7 H7 0.9300 .
C9 N2 1.326(4) .
C9 N1 1.346(4) .
C9 H9 0.9300 .
C10 C11 1.355(5) .
C10 N2 1.363(4) .
C10 H10 0.9300 .
C11 N1 1.360(4) .
C11 H11 0.9300 .
C12 N2 1.486(4) .
C12 C13 1.516(4) .
C12 H12A 0.9700 .
C12 H12B 0.9700 .
C13 C14 1.374(5) .
C13 C18 1.382(5) .
C14 C15 1.382(5) .
C14 H14 0.9300 .
C15 C16 1.409(5) .
C15 H15 0.9300 .
C16 C17 1.377(5) .
C16 C19 1.505(4) 2
C17 C18 1.374(4) .
C17 H17 0.9300 .
C18 H18 0.9300 .
N1 Zn1 2.019(3) .
O1 Zn1 1.966(2) .
Zn1 O3 1.945(2) 3_565

loop_
_geom_torsion_atom_site_label_1
_geom_torsion_atom_site_label_2
_geom_torsion_atom_site_label_3
_geom_torsion_atom_site_label_4
_geom_torsion
_geom_torsion_site_symmetry_1
_geom_torsion_site_symmetry_4
N3 C21 C22 N4 -0.3(4) . .
N4 C20 N3 C21 -0.5(4) . .
N4 C20 N3 Zn1 -167.0(2) . .
C22 C21 N3 C20 0.5(4) . .
C22 C21 N3 Zn1 167.2(3) . .
N3 C20 N4 C22 0.3(4) . .
N3 C20 N4 C19 172.4(3) . .
C21 C22 N4 C20 0.0(4) . .
C21 C22 N4 C19 -172.3(3) . .
C16 C19 N4 C20 -103.1(4) 2_554 .
C16 C19 N4 C22 67.7(4) 2_554 .
O4 C8 O3 Zn1 1.3(6) . 3_465
C4 C8 O3 Zn1 -178.0(2) . 3_465
O2 C1 C2 C3 -9.3(5) . .
O1 C1 C2 C3 169.9(3) . .
O2 C1 C2 C7 174.8(3) . .
O1 C1 C2 C7 -5.9(5) . .
C7 C2 C3 C4 -3.3(5) . .
C1 C2 C3 C4 -179.2(3) . .
C2 C3 C4 C5 1.4(5) . .
C2 C3 C4 C8 -179.4(3) . .
O4 C8 C4 C5 163.8(4) . .
O3 C8 C4 C5 -16.8(5) . .
O4 C8 C4 C3 -15.3(5) . .
O3 C8 C4 C3 164.0(3) . .
C3 C4 C5 C6 0.5(6) . .
C8 C4 C5 C6 -178.6(4) . .
C4 C5 C6 C7 -0.5(7) . .
C3 C2 C7 C6 3.2(6) . .
C1 C2 C7 C6 179.1(4) . .
C5 C6 C7 C2 -1.3(7) . .
N2 C10 C11 N1 -0.6(4) . .
N2 C12 C13 C14 -176.1(3) . .
N2 C12 C13 C18 5.6(5) . .
C18 C13 C14 C15 1.3(5) . .
C12 C13 C14 C15 -177.1(3) . .
C13 C14 C15 C16 -1.8(5) . .
C14 C15 C16 C17 1.1(5) . .
C14 C15 C16 C19 -177.3(3) . 2
C15 C16 C17 C18 -0.1(5) . .
C19 C16 C17 C18 178.4(3) 2 .
C16 C17 C18 C13 -0.4(5) . .
C14 C13 C18 C17 -0.2(5) . .
C12 C13 C18 C17 178.1(3) . .
N2 C9 N1 C11 -0.7(4) . .
N2 C9 N1 Zn1 169.8(2) . .
C10 C11 N1 C9 0.8(4) . .
C10 C11 N1 Zn1 -168.9(2) . .
N1 C9 N2 C10 0.4(4) . .
N1 C9 N2 C12 177.0(3) . .
C11 C10 N2 C9 0.1(4) . .
C11 C10 N2 C12 -176.4(3) . .
C13 C12 N2 C9 -95.0(4) . .
C13 C12 N2 C10 81.0(4) . .
O2 C1 O1 Zn1 -2.4(4) . .
C2 C1 O1 Zn1 178.4(2) . .
C1 O1 Zn1 O3 -177.6(2) . 3_565
C1 O1 Zn1 N3 57.0(2) . .
C1 O1 Zn1 N1 -71.7(2) . .
C20 N3 Zn1 O3 159.4(3) . 3_565
C21 N3 Zn1 O3 -4.7(3) . 3_565
C20 N3 Zn1 O1 -72.4(3) . .
C21 N3 Zn1 O1 123.5(3) . .
C20 N3 Zn1 N1 57.0(3) . .
C21 N3 Zn1 N1 -107.0(3) . .
C9 N1 Zn1 O3 8.2(3) . 3_565
C11 N1 Zn1 O3 176.4(3) . 3_565
C9 N1 Zn1 O1 -108.0(3) . .
C11 N1 Zn1 O1 60.2(3) . .
C9 N1 Zn1 N3 117.1(3) . .
C11 N1 Zn1 N3 -74.8(3) . .

loop_
_platon_squeeze_void_nr
_platon_squeeze_void_average_x
_platon_squeeze_void_average_y
_platon_squeeze_void_average_z
_platon_squeeze_void_volume
_platon_squeeze_void_count_electrons
_platon_squeeze_void_content
1 0.250 0.003 0.025 590 181 ' '
2 0.750 0.050 0.256 590 181 ' '
